data_4132762
loop_
_publ_author_name
'Mullane, Kimberly C.'
'Ryu, Ho'
'Cheisson, Thibault'
'Grant, Lauren N.'
'Park, Ji Young'
'Manor, Brian C.'
'Carroll, Patrick J.'
'Baik, Mu-Hyun'
'Mindiola, Daniel J.'
'Schelter, Eric J.'

_publ_section_title
;
 C-H Bond Addition across a Transient Uranium-Nitrido Moiety and Formation
 of a Parent Uranium Imido Complex.
;
_journal_issue 36
_journal_name_full 'Journal of the American Chemical Society'
_journal_page_first 11335
_journal_page_last 11340
_journal_paper_doi 10.1021/jacs.8b06090
_journal_volume 140
_journal_year 2018
_chemical_formula_moiety 'C44 H62 N8 P2 U'
_chemical_formula_sum 'C44 H62 N8 P2 U'
_chemical_formula_weight 1002.98
_space_group_crystal_system triclinic
_space_group_IT_number 2
_space_group_name_Hall '-P 1'
_space_group_name_H-M_alt 'P -1'
_atom_sites_solution_hydrogens geom
_audit_creation_date 2015-10-09
_audit_creation_method
;
Olex2 1.2
(compiled 2015.09.30 svn.r3233 for OlexSys, GUI svn.r5103)
;
_cell_angle_alpha 87.954(2)
_cell_angle_beta 87.283(2)
_cell_angle_gamma 65.953(2)
_cell_formula_units_Z 2
_cell_length_a 10.9802(5)
_cell_length_b 11.5895(5)
_cell_length_c 21.4568(9)
_cell_measurement_reflns_used 9896
_cell_measurement_temperature 100
_cell_measurement_theta_max 27.50
_cell_measurement_theta_min 2.85
_cell_volume 2490.31(19)
_computing_data_collection 'Bruker APEX2 v2014.11-0'
_computing_data_reduction 'Bruker SAINT v8.34A'
_computing_publication_material 'Olex2 (Dolomanov et al., 2009)'
_computing_structure_refinement 'ShelXL (Sheldrick, 2015)'
_computing_structure_solution 'ShelXS-1997 (Sheldrick, 2008)'
_diffrn_ambient_temperature 100
_diffrn_measured_fraction_theta_full 0.996
_diffrn_measured_fraction_theta_max 0.993
_diffrn_measurement_device 'CCD Area Detector'
_diffrn_measurement_device_type 'Bruker APEXII'
_diffrn_measurement_method '\w and \f scans'
_diffrn_radiation_monochromator graphite
_diffrn_radiation_type MoK\a
_diffrn_radiation_wavelength 0.71073
_diffrn_reflns_av_R_equivalents 0.0397
_diffrn_reflns_av_unetI/netI 0.0299
_diffrn_reflns_Laue_measured_fraction_full 0.996
_diffrn_reflns_Laue_measured_fraction_max 0.993
_diffrn_reflns_limit_h_max 14
_diffrn_reflns_limit_h_min -14
_diffrn_reflns_limit_k_max 15
_diffrn_reflns_limit_k_min -15
_diffrn_reflns_limit_l_max 27
_diffrn_reflns_limit_l_min -27
_diffrn_reflns_number 55719
_diffrn_reflns_point_group_measured_fraction_full 0.996
_diffrn_reflns_point_group_measured_fraction_max 0.993
_diffrn_reflns_theta_full 25.242
_diffrn_reflns_theta_max 27.510
_diffrn_reflns_theta_min 1.901
_diffrn_source 'sealed tube'
_exptl_absorpt_coefficient_mu 3.359
_exptl_absorpt_correction_T_max 0.7456
_exptl_absorpt_correction_T_min 0.5614
_exptl_absorpt_correction_type multi-scan
_exptl_absorpt_process_details 'SADABS v2014/4'
_exptl_crystal_colour orange
_exptl_crystal_density_diffrn 1.338
_exptl_crystal_description prism
_exptl_crystal_F_000 1008
_exptl_crystal_size_max 0.28
_exptl_crystal_size_mid 0.12
_exptl_crystal_size_min 0.09
_refine_diff_density_max 2.716
_refine_diff_density_min -1.388
_refine_diff_density_rms 0.127
_refine_ls_extinction_method none
_refine_ls_goodness_of_fit_ref 1.109
_refine_ls_hydrogen_treatment constr
_refine_ls_matrix_type full
_refine_ls_number_parameters 540
_refine_ls_number_reflns 11355
_refine_ls_number_restraints 90
_refine_ls_restrained_S_all 1.106
_refine_ls_R_factor_all 0.0337
_refine_ls_R_factor_gt 0.0307
_refine_ls_shift/su_max 0.002
_refine_ls_shift/su_mean 0.000
_refine_ls_structure_factor_coef Fsqd
_refine_ls_weighting_details 'w=1/[\s^2^(Fo^2^)+(0.0466P)^2^+4.3216P] where P=(Fo^2^+2Fc^2^)/3'
_refine_ls_weighting_scheme calc
_refine_ls_wR_factor_gt 0.0850
_refine_ls_wR_factor_ref 0.0870
_reflns_Friedel_coverage 0.000
_reflns_number_gt 10645
_reflns_number_total 11355
_reflns_threshold_expression 'I > 2\s(I)'
_cod_data_source_file ja8b06090_si_001.cif
_cod_data_source_block 4848
_cod_database_code 4132762

loop_
_space_group_symop_operation_xyz
'x, y, z'
'-x, -y, -z'

loop_
_atom_site_label
_atom_site_type_symbol
_atom_site_fract_x
_atom_site_fract_y
_atom_site_fract_z
_atom_site_U_iso_or_equiv
_atom_site_adp_type
_atom_site_occupancy
_atom_site_site_symmetry_order
_atom_site_calc_flag
_atom_site_refinement_flags_posn
_atom_site_refinement_flags_adp
_atom_site_refinement_flags_occupancy
_atom_site_disorder_assembly
_atom_site_disorder_group
U1 U 0.67077(2) 0.40443(2) 0.27214(2) 0.02078(5) Uani 1 1 d . . . . .
P1 P 0.61107(10) 0.28301(10) 0.16012(4) 0.0291(2) Uani 1 1 d . . . . .
P2 P 0.94613(9) 0.18169(8) 0.28481(4) 0.02033(16) Uani 1 1 d . . . . .
N1 N 0.4507(3) 0.4827(3) 0.24834(14) 0.0278(6) Uani 1 1 d . . . . .
N2 N 0.8132(3) 0.4397(3) 0.33520(13) 0.0209(5) Uani 1 1 d . . . . .
N3 N 0.712(3) 0.497(3) 0.1876(18) 0.030(5) Uani 0.27(2) 1 d . U P A 1
N4 N 0.704(3) 0.606(2) 0.1574(13) 0.044(4) Uani 0.27(2) 1 d . U P A 1
N5 N 0.689(4) 0.694(2) 0.1296(13) 0.089(8) Uani 0.27(2) 1 d . U P A 1
N3' N 0.7306(10) 0.5120(10) 0.1924(5) 0.0219(16) Uani 0.73(2) 1 d . U P A 2
N4' N 0.7561(11) 0.5830(10) 0.1595(4) 0.0395(17) Uani 0.73(2) 1 d . U P A 2
N5' N 0.7809(13) 0.6525(11) 0.1273(4) 0.072(3) Uani 0.73(2) 1 d . U P A 2
N6 N 0.6310(3) 0.2828(3) 0.34903(14) 0.0266(6) Uani 1 1 d . . . . .
N7 N 0.5992(3) 0.2520(3) 0.39899(14) 0.0285(6) Uani 1 1 d . . . . .
N8 N 0.5689(5) 0.2222(4) 0.44652(17) 0.0464(10) Uani 1 1 d . . . . .
C1 C 0.3754(4) 0.4758(4) 0.19884(17) 0.0284(7) Uani 1 1 d . . . . .
C2 C 0.2382(4) 0.5559(4) 0.1938(2) 0.0371(9) Uani 1 1 d . . . . .
H2 H 0.1948 0.6150 0.2245 0.049 Uiso 1 1 calc R . . . .
C3 C 0.1690(4) 0.5467(5) 0.1439(2) 0.0422(10) Uani 1 1 d . . . . .
H3 H 0.0790 0.6000 0.1419 0.056 Uiso 1 1 calc R . . . .
C4 C 0.2278(4) 0.4614(5) 0.0966(2) 0.0417(10) Uani 1 1 d . . . . .
C5 C 0.3629(4) 0.3827(5) 0.10093(19) 0.0375(9) Uani 1 1 d . . . . .
H5 H 0.4050 0.3259 0.0692 0.050 Uiso 1 1 calc R . . . .
C6 C 0.4373(4) 0.3864(4) 0.15161(18) 0.0304(8) Uani 1 1 d . . . . .
C7 C 0.1464(5) 0.4534(6) 0.0434(2) 0.0562(14) Uani 1 1 d . . . . .
H7a H 0.0808 0.4236 0.0590 0.084 Uiso 1 1 calc GR . . . .
H7b H 0.2042 0.3959 0.0129 0.084 Uiso 1 1 calc GR . . . .
H7c H 0.1025 0.5356 0.0244 0.084 Uiso 1 1 calc GR . . . .
C8 C 0.6905(4) 0.2801(5) 0.08160(19) 0.0423(10) Uani 1 1 d . . . . .
H8 H 0.6577 0.2342 0.0540 0.056 Uiso 1 1 calc R . . . .
C9 C 0.6557(6) 0.4117(6) 0.0533(2) 0.0535(13) Uani 1 1 d . . . . .
H9a H 0.6916 0.4569 0.0781 0.080 Uiso 1 1 calc GR . . . .
H9b H 0.5605 0.4564 0.0525 0.080 Uiso 1 1 calc GR . . . .
H9c H 0.6932 0.4046 0.0116 0.080 Uiso 1 1 calc GR . . . .
C10 C 0.8409(5) 0.2069(8) 0.0852(3) 0.073(2) Uani 1 1 d . . . . .
H10a H 0.8815 0.1998 0.0441 0.109 Uiso 1 1 calc GR . . . .
H10b H 0.8600 0.1240 0.1025 0.109 Uiso 1 1 calc GR . . . .
H10c H 0.8759 0.2508 0.1114 0.109 Uiso 1 1 calc GR . . . .
C11 C 0.6140(5) 0.1223(4) 0.1700(2) 0.0435(10) Uani 1 1 d . . . . .
H11 H 0.7079 0.0626 0.1697 0.058 Uiso 1 1 calc R . . . .
C12 C 0.5532(5) 0.1093(5) 0.2330(2) 0.0477(11) Uani 1 1 d . . . . .
H12a H 0.4601 0.1647 0.2346 0.071 Uiso 1 1 calc GR . . . .
H12b H 0.5976 0.1313 0.2650 0.071 Uiso 1 1 calc GR . . . .
H12c H 0.5631 0.0236 0.2395 0.071 Uiso 1 1 calc GR . . . .
C13 C 0.5465(7) 0.0799(6) 0.1203(3) 0.0635(15) Uani 1 1 d . . . . .
H13a H 0.5580 -0.0057 0.1291 0.095 Uiso 1 1 calc GR . . . .
H13b H 0.5861 0.0847 0.0800 0.095 Uiso 1 1 calc GR . . . .
H13c H 0.4530 0.1339 0.1207 0.095 Uiso 1 1 calc GR . . . .
C14 C 0.3777(3) 0.5573(3) 0.30006(17) 0.0262(7) Uani 1 1 d . . . . .
C15 C 0.3751(3) 0.6792(3) 0.30717(17) 0.0270(7) Uani 1 1 d . . . . .
C16 C 0.3056(4) 0.7501(4) 0.35837(18) 0.0290(7) Uani 1 1 d . . . . .
H16 H 0.3040 0.8302 0.3629 0.039 Uiso 1 1 calc R . . . .
C17 C 0.2387(4) 0.7056(4) 0.40293(18) 0.0305(8) Uani 1 1 d . . . . .
C18 C 0.2396(4) 0.5870(4) 0.39425(18) 0.0300(8) Uani 1 1 d . . . . .
H18 H 0.1936 0.5568 0.4233 0.040 Uiso 1 1 calc R . . . .
C19 C 0.3065(4) 0.5115(4) 0.34383(18) 0.0280(7) Uani 1 1 d . . . . .
C20 C 0.4427(4) 0.7344(4) 0.25915(19) 0.0340(8) Uani 1 1 d . . . . .
H20a H 0.4190 0.8217 0.2679 0.051 Uiso 1 1 calc GR . . . .
H20b H 0.4144 0.7276 0.2183 0.051 Uiso 1 1 calc GR . . . .
H20c H 0.5378 0.6888 0.2608 0.051 Uiso 1 1 calc GR . . . .
C21 C 0.1686(4) 0.7834(4) 0.45894(19) 0.0381(9) Uani 1 1 d . . . . .
H21a H 0.1055 0.7529 0.4771 0.057 Uiso 1 1 calc GR . . . .
H21b H 0.1227 0.8702 0.4462 0.057 Uiso 1 1 calc GR . . . .
H21c H 0.2330 0.7766 0.4892 0.057 Uiso 1 1 calc GR . . . .
C22 C 0.3001(4) 0.3864(4) 0.3355(2) 0.0349(8) Uani 1 1 d . . . . .
H22a H 0.2719 0.3594 0.3743 0.052 Uiso 1 1 calc GR . . . .
H22b H 0.3867 0.3253 0.3228 0.052 Uiso 1 1 calc GR . . . .
H22c H 0.2374 0.3945 0.3041 0.052 Uiso 1 1 calc GR . . . .
C23 C 0.9243(3) 0.3654(3) 0.36884(15) 0.0208(6) Uani 1 1 d . . . . .
C24 C 0.9667(4) 0.4116(4) 0.41944(17) 0.0280(7) Uani 1 1 d . . . . .
H24 H 0.9241 0.4969 0.4288 0.037 Uiso 1 1 calc R . . . .
C25 C 1.0698(4) 0.3334(4) 0.45537(17) 0.0289(7) Uani 1 1 d . . . . .
H25 H 1.0949 0.3671 0.4887 0.038 Uiso 1 1 calc R . . . .
C26 C 1.1376(4) 0.2054(4) 0.44318(17) 0.0266(7) Uani 1 1 d . . . . .
C27 C 1.1007(3) 0.1600(3) 0.39135(16) 0.0238(7) Uani 1 1 d . . . . .
H27 H 1.1470 0.0754 0.3814 0.032 Uiso 1 1 calc R . . . .
C28 C 0.9966(3) 0.2366(3) 0.35352(15) 0.0205(6) Uani 1 1 d . . . . .
C29 C 1.2460(4) 0.1207(4) 0.48507(18) 0.0347(8) Uani 1 1 d . . . . .
H29a H 1.2721 0.0342 0.4738 0.052 Uiso 1 1 calc GR . . . .
H29b H 1.2133 0.1317 0.5277 0.052 Uiso 1 1 calc GR . . . .
H29c H 1.3217 0.1422 0.4803 0.052 Uiso 1 1 calc GR . . . .
C30 C 1.0781(4) 0.1650(3) 0.22355(16) 0.0253(7) Uani 1 1 d . . . . .
H30 H 1.0568 0.1297 0.1869 0.034 Uiso 1 1 calc R . . . .
C31 C 1.0751(4) 0.2938(4) 0.20393(19) 0.0316(8) Uani 1 1 d . . . . .
H31a H 1.0951 0.3316 0.2389 0.047 Uiso 1 1 calc GR . . . .
H31b H 0.9881 0.3472 0.1897 0.047 Uiso 1 1 calc GR . . . .
H31c H 1.1404 0.2836 0.1708 0.047 Uiso 1 1 calc GR . . . .
C32 C 1.2183(4) 0.0758(4) 0.2415(2) 0.0422(10) Uani 1 1 d . . . . .
H32a H 1.2796 0.0682 0.2069 0.063 Uiso 1 1 calc GR . . . .
H32b H 1.2197 -0.0058 0.2524 0.063 Uiso 1 1 calc GR . . . .
H32c H 1.2439 0.1088 0.2766 0.063 Uiso 1 1 calc GR . . . .
C33 C 0.9797(4) 0.0153(3) 0.30587(18) 0.0274(7) Uani 1 1 d . . . . .
H33 H 1.0716 -0.0248 0.3197 0.036 Uiso 1 1 calc R . . . .
C34 C 0.8893(4) 0.0053(3) 0.35985(19) 0.0309(8) Uani 1 1 d . . . . .
H34a H 0.7992 0.0360 0.3465 0.046 Uiso 1 1 calc GR . . . .
H34b H 0.8935 0.0550 0.3939 0.046 Uiso 1 1 calc GR . . . .
H34c H 0.9183 -0.0814 0.3733 0.046 Uiso 1 1 calc GR . . . .
C35 C 0.9704(5) -0.0583(4) 0.2497(2) 0.0432(10) Uani 1 1 d . . . . .
H35a H 0.9971 -0.1457 0.2614 0.065 Uiso 1 1 calc GR . . . .
H35b H 1.0281 -0.0510 0.2162 0.065 Uiso 1 1 calc GR . . . .
H35c H 0.8801 -0.0244 0.2363 0.065 Uiso 1 1 calc GR . . . .
C36 C 0.7498(3) 0.5712(3) 0.34922(16) 0.0224(6) Uani 1 1 d . . . . .
C37 C 0.7913(4) 0.6581(3) 0.31689(17) 0.0241(7) Uani 1 1 d . . . . .
C38 C 0.7218(4) 0.7864(3) 0.32807(17) 0.0253(7) Uani 1 1 d . . . . .
H38 H 0.7468 0.8439 0.3057 0.034 Uiso 1 1 calc R . . . .
C39 C 0.6160(4) 0.8314(3) 0.37161(17) 0.0256(7) Uani 1 1 d . . . . .
C40 C 0.5828(4) 0.7439(3) 0.40622(16) 0.0242(7) Uani 1 1 d . . . . .
H40 H 0.5157 0.7725 0.4372 0.032 Uiso 1 1 calc R . . . .
C41 C 0.6471(3) 0.6148(3) 0.39574(16) 0.0225(6) Uani 1 1 d . . . . .
C42 C 0.9139(4) 0.6133(4) 0.27469(19) 0.0317(8) Uani 1 1 d . . . . .
H42a H 0.9096 0.6798 0.2457 0.048 Uiso 1 1 calc GR . . . .
H42b H 0.9190 0.5413 0.2522 0.048 Uiso 1 1 calc GR . . . .
H42c H 0.9916 0.5901 0.2992 0.048 Uiso 1 1 calc GR . . . .
C43 C 0.5397(4) 0.9705(3) 0.38248(19) 0.0299(8) Uani 1 1 d . . . . .
H43a H 0.5889 1.0159 0.3640 0.045 Uiso 1 1 calc GR . . . .
H43b H 0.5271 0.9853 0.4265 0.045 Uiso 1 1 calc GR . . . .
H43c H 0.4543 0.9989 0.3638 0.045 Uiso 1 1 calc GR . . . .
C44 C 0.6071(4) 0.5254(3) 0.43611(17) 0.0275(7) Uani 1 1 d . . . . .
H44a H 0.5817 0.5588 0.4773 0.041 Uiso 1 1 calc GR . . . .
H44b H 0.6811 0.4445 0.4384 0.041 Uiso 1 1 calc GR . . . .
H44c H 0.5331 0.5161 0.4183 0.041 Uiso 1 1 calc GR . . . .

loop_
_atom_site_aniso_label
_atom_site_aniso_U_11
_atom_site_aniso_U_22
_atom_site_aniso_U_33
_atom_site_aniso_U_23
_atom_site_aniso_U_13
_atom_site_aniso_U_12
U1 0.01819(7) 0.02317(7) 0.02169(7) 0.00352(4) -0.00264(4) -0.00926(5)
P1 0.0270(5) 0.0356(5) 0.0263(4) -0.0012(4) -0.0033(4) -0.0140(4)
P2 0.0201(4) 0.0183(4) 0.0235(4) -0.0017(3) -0.0013(3) -0.0085(3)
N1 0.0213(15) 0.0313(16) 0.0291(15) 0.0009(12) -0.0016(12) -0.0090(12)
N2 0.0212(14) 0.0180(12) 0.0241(13) -0.0022(10) -0.0020(11) -0.0083(11)
N3 0.038(8) 0.030(7) 0.028(6) -0.011(5) -0.003(6) -0.018(5)
N4 0.051(10) 0.038(7) 0.043(7) 0.016(6) 0.002(8) -0.020(8)
N5 0.103(18) 0.061(11) 0.094(13) 0.036(10) 0.027(13) -0.031(12)
N3' 0.026(3) 0.029(3) 0.020(3) 0.007(2) -0.002(2) -0.022(2)
N4' 0.038(4) 0.052(4) 0.035(3) 0.015(3) -0.011(3) -0.026(4)
N5' 0.094(8) 0.092(7) 0.061(4) 0.042(4) -0.025(5) -0.071(6)
N6 0.0254(16) 0.0324(16) 0.0218(14) 0.0039(12) 0.0001(11) -0.0119(13)
N7 0.0360(18) 0.0248(14) 0.0269(15) -0.0035(12) 0.0024(13) -0.0147(13)
N8 0.076(3) 0.042(2) 0.0305(18) -0.0032(15) 0.0136(18) -0.034(2)
C1 0.0238(18) 0.0370(19) 0.0267(17) 0.0085(14) -0.0060(14) -0.0147(15)
C2 0.024(2) 0.050(2) 0.037(2) 0.0092(18) -0.0066(16) -0.0140(18)
C3 0.026(2) 0.063(3) 0.038(2) 0.017(2) -0.0098(17) -0.019(2)
C4 0.032(2) 0.069(3) 0.034(2) 0.017(2) -0.0139(17) -0.030(2)
C5 0.040(2) 0.056(3) 0.0249(18) 0.0048(17) -0.0058(16) -0.028(2)
C6 0.0242(18) 0.040(2) 0.0296(18) 0.0068(15) -0.0052(14) -0.0163(16)
C7 0.046(3) 0.095(4) 0.041(3) 0.012(3) -0.018(2) -0.041(3)
C8 0.034(2) 0.065(3) 0.0274(19) -0.0121(19) 0.0021(16) -0.019(2)
C9 0.068(3) 0.079(4) 0.029(2) -0.002(2) 0.006(2) -0.046(3)
C10 0.035(3) 0.126(6) 0.044(3) -0.015(3) 0.008(2) -0.018(3)
C11 0.043(3) 0.035(2) 0.054(3) -0.0073(19) -0.005(2) -0.0169(19)
C12 0.058(3) 0.039(2) 0.054(3) 0.008(2) -0.011(2) -0.028(2)
C13 0.093(5) 0.065(3) 0.050(3) -0.014(3) -0.004(3) -0.049(3)
C14 0.0157(16) 0.0281(17) 0.0318(18) 0.0071(14) -0.0036(13) -0.0062(13)
C15 0.0181(17) 0.0266(17) 0.0325(18) 0.0061(14) -0.0046(13) -0.0053(13)
C16 0.0211(17) 0.0270(17) 0.0346(19) 0.0051(14) -0.0052(14) -0.0054(14)
C17 0.0216(18) 0.0339(19) 0.0316(18) 0.0031(15) -0.0016(14) -0.0070(15)
C18 0.0216(18) 0.0355(19) 0.0316(18) 0.0041(15) 0.0015(14) -0.0110(15)
C19 0.0204(17) 0.0306(18) 0.0315(18) 0.0047(14) -0.0018(14) -0.0092(14)
C20 0.029(2) 0.0271(18) 0.040(2) 0.0081(15) 0.0004(16) -0.0055(15)
C21 0.038(2) 0.036(2) 0.034(2) -0.0001(16) 0.0014(17) -0.0089(18)
C22 0.027(2) 0.037(2) 0.044(2) 0.0001(17) 0.0030(16) -0.0173(17)
C23 0.0205(16) 0.0204(15) 0.0244(15) -0.0009(12) -0.0008(12) -0.0111(13)
C24 0.0285(19) 0.0270(17) 0.0297(18) -0.0051(14) -0.0023(14) -0.0121(15)
C25 0.0262(19) 0.0371(19) 0.0255(17) -0.0052(14) -0.0027(14) -0.0144(16)
C26 0.0223(17) 0.0337(18) 0.0263(16) 0.0027(14) -0.0032(13) -0.0139(15)
C27 0.0206(17) 0.0238(16) 0.0268(16) 0.0018(13) -0.0015(13) -0.0091(13)
C28 0.0216(16) 0.0201(15) 0.0215(15) -0.0019(12) 0.0009(12) -0.0101(13)
C29 0.030(2) 0.046(2) 0.0262(18) 0.0044(16) -0.0070(15) -0.0126(17)
C30 0.0220(17) 0.0259(16) 0.0265(16) -0.0028(13) 0.0024(13) -0.0085(14)
C31 0.0278(19) 0.0305(18) 0.038(2) -0.0012(15) 0.0061(15) -0.0142(15)
C32 0.024(2) 0.044(2) 0.047(2) 0.0072(19) 0.0079(17) -0.0033(17)
C33 0.0265(18) 0.0180(15) 0.0375(19) -0.0016(13) -0.0017(15) -0.0090(13)
C34 0.034(2) 0.0204(16) 0.040(2) 0.0051(14) -0.0023(16) -0.0135(15)
C35 0.055(3) 0.029(2) 0.051(3) -0.0116(18) 0.004(2) -0.022(2)
C36 0.0212(16) 0.0219(15) 0.0251(16) -0.0016(12) -0.0001(13) -0.0099(13)
C37 0.0227(17) 0.0223(16) 0.0290(17) -0.0041(13) 0.0021(13) -0.0111(13)
C38 0.0265(18) 0.0210(16) 0.0305(17) 0.0002(13) 0.0016(14) -0.0122(14)
C39 0.0237(17) 0.0212(16) 0.0304(17) -0.0003(13) -0.0026(14) -0.0073(13)
C40 0.0229(17) 0.0243(16) 0.0230(16) -0.0013(12) 0.0007(13) -0.0074(13)
C41 0.0245(17) 0.0202(15) 0.0234(15) 0.0007(12) -0.0024(13) -0.0097(13)
C42 0.030(2) 0.0246(17) 0.043(2) -0.0062(15) 0.0108(16) -0.0144(15)
C43 0.0287(19) 0.0207(16) 0.0371(19) -0.0029(14) 0.0036(15) -0.0070(14)
C44 0.032(2) 0.0239(16) 0.0267(17) 0.0024(13) 0.0035(14) -0.0127(15)

loop_
_atom_type_symbol
_atom_type_description
_atom_type_scat_dispersion_real
_atom_type_scat_dispersion_imag
_atom_type_scat_source
C C 0.0033 0.0016 'International Tables Vol C Tables 4.2.6.8 and 6.1.1.4'
H H 0.0000 0.0000 'International Tables Vol C Tables 4.2.6.8 and 6.1.1.4'
N N 0.0061 0.0033 'International Tables Vol C Tables 4.2.6.8 and 6.1.1.4'
P P 0.1023 0.0942 'International Tables Vol C Tables 4.2.6.8 and 6.1.1.4'
U U -9.6767 9.6646 'International Tables Vol C Tables 4.2.6.8 and 6.1.1.4'

loop_
_geom_angle_atom_site_label_1
_geom_angle_atom_site_label_2
_geom_angle_atom_site_label_3
_geom_angle
P1 U1 P2 91.17(2)
N1 U1 P1 65.29(8)
N1 U1 P2 151.02(8)
N1 U1 N3' 95.1(3)
N1 U1 C14 27.03(10)
N1 U1 C36 115.69(10)
N2 U1 P1 152.52(7)
N2 U1 P2 64.87(7)
N2 U1 N1 141.51(11)
N2 U1 N3' 89.2(3)
N2 U1 C14 115.59(10)
N2 U1 C36 27.47(9)
N3 U1 P1 72.6(8)
N3 U1 P2 99.6(9)
N3 U1 N1 89.6(9)
N3 U1 N2 97.2(8)
N3 U1 N6 170.6(8)
N3 U1 C14 103.2(9)
N3 U1 C36 89.1(8)
N3' U1 P1 80.4(3)
N3' U1 P2 97.4(3)
N3' U1 C14 105.8(3)
N3' U1 C36 81.3(3)
N6 U1 P1 98.54(8)
N6 U1 P2 77.21(8)
N6 U1 N1 89.31(11)
N6 U1 N2 89.42(11)
N6 U1 N3' 174.5(3)
N6 U1 C14 79.58(10)
N6 U1 C36 99.77(10)
C14 U1 P1 91.78(7)
C14 U1 P2 156.78(7)
C36 U1 P1 161.67(7)
C36 U1 P2 92.05(7)
C36 U1 C14 92.34(10)
C6 P1 U1 99.45(13)
C6 P1 C8 105.07(19)
C6 P1 C11 105.0(2)
C8 P1 U1 122.88(15)
C11 P1 U1 118.59(15)
C11 P1 C8 103.6(2)
C28 P2 U1 97.39(11)
C28 P2 C30 105.36(16)
C28 P2 C33 102.85(16)
C30 P2 U1 118.08(11)
C33 P2 U1 127.18(12)
C33 P2 C30 102.70(17)
C1 N1 U1 137.3(3)
C1 N1 C14 116.4(3)
C14 N1 U1 106.4(2)
C23 N2 U1 136.1(2)
C23 N2 C36 117.5(3)
C36 N2 U1 105.2(2)
N4 N3 U1 149(3)
N5 N4 N3 174(3)
N4' N3' U1 168.2(11)
N5' N4' N3' 179.8(12)
N7 N6 U1 160.2(3)
N8 N7 N6 179.7(4)
N1 C1 C2 122.5(4)
N1 C1 C6 119.4(3)
C6 C1 C2 118.1(3)
C3 C2 C1 120.4(4)
C2 C3 C4 122.7(4)
C3 C4 C5 117.4(4)
C3 C4 C7 120.5(4)
C5 C4 C7 122.1(5)
C4 C5 C6 122.1(4)
C1 C6 P1 117.2(3)
C5 C6 P1 123.5(3)
C5 C6 C1 119.3(4)
C9 C8 P1 112.9(3)
C10 C8 P1 109.3(3)
C10 C8 C9 111.2(5)
C12 C11 P1 109.9(3)
C12 C11 C13 108.3(4)
C13 C11 P1 116.9(4)
N1 C14 U1 46.61(16)
C15 C14 U1 101.2(2)
C15 C14 N1 119.5(3)
C15 C14 C19 119.6(3)
C19 C14 U1 120.2(2)
C19 C14 N1 120.9(3)
C14 C15 C20 121.0(3)
C16 C15 C14 118.9(3)
C16 C15 C20 120.0(3)
C17 C16 C15 122.5(4)
C16 C17 C18 117.7(4)
C16 C17 C21 120.9(4)
C18 C17 C21 121.4(4)
C17 C18 C19 122.7(4)
C14 C19 C22 121.0(3)
C18 C19 C14 118.5(3)
C18 C19 C22 120.5(3)
N2 C23 C24 122.6(3)
N2 C23 C28 119.7(3)
C24 C23 C28 117.7(3)
C25 C24 C23 121.4(3)
C24 C25 C26 121.7(3)
C25 C26 C27 117.2(3)
C25 C26 C29 120.6(3)
C27 C26 C29 122.1(3)
C26 C27 C28 122.7(3)
C23 C28 P2 116.8(2)
C27 C28 P2 124.2(3)
C27 C28 C23 119.0(3)
C31 C30 P2 110.8(2)
C32 C30 P2 114.3(3)
C32 C30 C31 110.2(3)
C34 C33 P2 112.1(2)
C34 C33 C35 110.8(3)
C35 C33 P2 111.9(3)
N2 C36 U1 47.37(15)
C37 C36 U1 117.1(2)
C37 C36 N2 120.0(3)
C41 C36 U1 103.5(2)
C41 C36 N2 120.4(3)
C41 C36 C37 119.6(3)
C36 C37 C42 120.9(3)
C38 C37 C36 118.9(3)
C38 C37 C42 120.1(3)
C39 C38 C37 122.1(3)
C38 C39 C40 118.2(3)
C38 C39 C43 121.8(3)
C40 C39 C43 120.0(3)
C39 C40 C41 121.8(3)
C36 C41 C44 122.1(3)
C40 C41 C36 119.1(3)
C40 C41 C44 118.7(3)

loop_
_geom_bond_atom_site_label_1
_geom_bond_atom_site_label_2
_geom_bond_distance
U1 P1 3.0544(10)
U1 P2 3.0897(9)
U1 N1 2.285(3)
U1 N2 2.281(3)
U1 N3 2.20(4)
U1 N3' 2.307(10)
U1 N6 2.273(3)
U1 C14 3.017(3)
U1 C36 2.993(3)
P1 C6 1.807(4)
P1 C8 1.855(4)
P1 C11 1.854(5)
P2 C28 1.821(3)
P2 C30 1.864(4)
P2 C33 1.853(4)
N1 C1 1.401(5)
N1 C14 1.429(5)
N2 C23 1.391(4)
N2 C36 1.430(4)
N3 N4 1.37(4)
N4 N5 1.11(3)
N3' N4' 1.175(13)
N4' N5' 1.149(10)
N6 N7 1.198(4)
N7 N8 1.143(5)
C1 C2 1.418(5)
C1 C6 1.413(6)
C2 C3 1.373(6)
C3 C4 1.384(7)
C4 C5 1.395(6)
C4 C7 1.511(6)
C5 C6 1.403(5)
C8 C9 1.523(7)
C8 C10 1.523(7)
C11 C12 1.510(7)
C11 C13 1.528(7)
C14 C15 1.416(5)
C14 C19 1.417(5)
C15 C16 1.392(5)
C15 C20 1.513(5)
C16 C17 1.388(5)
C17 C18 1.390(6)
C17 C21 1.508(5)
C18 C19 1.395(5)
C19 C22 1.497(5)
C23 C24 1.405(5)
C23 C28 1.418(4)
C24 C25 1.376(5)
C25 C26 1.390(5)
C26 C27 1.391(5)
C26 C29 1.509(5)
C27 C28 1.401(5)
C30 C31 1.524(5)
C30 C32 1.522(5)
C33 C34 1.521(5)
C33 C35 1.532(5)
C36 C37 1.413(5)
C36 C41 1.411(5)
C37 C38 1.391(5)
C37 C42 1.500(5)
C38 C39 1.389(5)
C39 C40 1.392(5)
C39 C43 1.503(5)
C40 C41 1.392(5)
C41 C44 1.512(5)

loop_
_platon_squeeze_void_nr
_platon_squeeze_void_average_x
_platon_squeeze_void_average_y
_platon_squeeze_void_average_z
_platon_squeeze_void_volume
_platon_squeeze_void_count_electrons
_platon_squeeze_void_content
1 -0.002 0.000 1.000 359 80 ' '
